data_2211589
loop_
_publ_author_name
'Ana Mar\'ia Atria'
'Mar\'ia Teresa Garland'
'Ricardo Baggio'

_publ_section_title
;
 Tetra-\m-but-2-enoato-bis[diaqua(but-2-enoato)yttrium]
 di-\m-but-2-enoato-bis[diaquabis(but-2-enoato)yttrium] 4.6-hydrate
;
_journal_coeditor_code SA2017
_journal_issue 12
_journal_name_full 'Acta Crystallographica Section E'
_journal_page_first m3315
_journal_page_last m3317
_journal_paper_doi 10.1107/S1600536806046502
_journal_volume 62
_journal_year 2006
_chemical_formula_iupac '[Y2 (C4 H5 O2)6 (H2 O)4]2, 4.6H2 O'
_chemical_formula_moiety 'C48 H76 O32 Y4, 4.6H2 O'
_chemical_formula_sum 'C48 H85.2 O36.6 Y4'
_chemical_formula_weight 1603.60
_chemical_name_systematic
;
Tetra-\m-but-2-enoato-bis[diaqua(but-2-enoato)yttrium]
di-\m-but-2-enoato-bis[diaquabis(but-2-enoato)yttrium] 4.6-hydrate
;
_space_group_IT_number 2
_symmetry_cell_setting triclinic
_symmetry_space_group_name_Hall '-P 1'
_symmetry_space_group_name_H-M 'P -1'
_atom_sites_solution_hydrogens geom
_atom_sites_solution_primary direct
_atom_sites_solution_secondary difmap
_audit_creation_method SHELXL-97
_cell_angle_alpha 89.382(6)
_cell_angle_beta 81.627(6)
_cell_angle_gamma 86.338(6)
_cell_formula_units_Z 1
_cell_length_a 10.431(4)
_cell_length_b 10.519(4)
_cell_length_c 15.802(6)
_cell_measurement_reflns_used 4562
_cell_measurement_temperature 298(2)
_cell_measurement_theta_max 24.53
_cell_measurement_theta_min 3.67
_cell_volume 1711.9(11)
_computing_cell_refinement 'SAINT-NT (Bruker, 2001)'
_computing_data_collection 'SMART-NT (Bruker, 2001)'
_computing_data_reduction SAINT-NT
_computing_molecular_graphics 'SHELXTL-NT (Bruker, 2001)'
_computing_publication_material 'SHELXTL-NT and PLATON (Spek, 2005)'
_computing_structure_refinement 'SHELXL97 (Sheldrick, 1997)'
_computing_structure_solution 'SHELXS97 (Sheldrick, 1997)'
_diffrn_ambient_temperature 298(2)
_diffrn_measured_fraction_theta_full 0.992
_diffrn_measured_fraction_theta_max 0.897
_diffrn_measurement_device_type 'Bruker SMART CCD area-detector'
_diffrn_measurement_method '\f and \w'
_diffrn_radiation_monochromator graphite
_diffrn_radiation_source 'fine-focus sealed tube'
_diffrn_radiation_type MoK\a
_diffrn_radiation_wavelength 0.71073
_diffrn_reflns_av_R_equivalents 0.0347
_diffrn_reflns_av_sigmaI/netI 0.0608
_diffrn_reflns_limit_h_max 13
_diffrn_reflns_limit_h_min -13
_diffrn_reflns_limit_k_max 13
_diffrn_reflns_limit_k_min -13
_diffrn_reflns_limit_l_max 20
_diffrn_reflns_limit_l_min -20
_diffrn_reflns_number 14298
_diffrn_reflns_theta_full 25.00
_diffrn_reflns_theta_max 27.89
_diffrn_reflns_theta_min 1.94
_diffrn_standards_number 0
_exptl_absorpt_coefficient_mu 3.446
_exptl_absorpt_correction_T_max 0.56
_exptl_absorpt_correction_T_min 0.48
_exptl_absorpt_correction_type multi-scan
_exptl_absorpt_process_details '(SADABS; Sheldrick, 2001)'
_exptl_crystal_colour colourless
_exptl_crystal_density_diffrn 1.556
_exptl_crystal_density_method 'not measured'
_exptl_crystal_description block
_exptl_crystal_F_000 822
_exptl_crystal_size_max 0.22
_exptl_crystal_size_mid 0.19
_exptl_crystal_size_min 0.17
_refine_diff_density_max 0.645
_refine_diff_density_min -0.357
_refine_ls_extinction_method none
_refine_ls_goodness_of_fit_ref 0.966
_refine_ls_hydrogen_treatment mixed
_refine_ls_matrix_type full
_refine_ls_number_parameters 465
_refine_ls_number_reflns 8173
_refine_ls_number_restraints 21
_refine_ls_restrained_S_all 0.966
_refine_ls_R_factor_all 0.0633
_refine_ls_R_factor_gt 0.0434
_refine_ls_shift/su_max 0.001
_refine_ls_shift/su_mean 0.000
_refine_ls_structure_factor_coef Fsqd
_refine_ls_weighting_details 'calc w=1/[\s^2^(Fo^2^)+(0.0649P)^2^] where P=(Fo^2^+2Fc^2^)/3'
_refine_ls_weighting_scheme calc
_refine_ls_wR_factor_gt 0.1027
_refine_ls_wR_factor_ref 0.1119
_reflns_number_gt 5632
_reflns_number_total 8173
_reflns_threshold_expression I>2\s(I)
_cod_data_source_file sa2017.cif
_cod_data_source_block I
_cod_database_code 2211589
_cod_database_fobs_code 2211589

loop_
_symmetry_equiv_pos_as_xyz
'x, y, z'
'-x, -y, -z'

loop_
_atom_site_type_symbol
_atom_site_label
_atom_site_fract_x
_atom_site_fract_y
_atom_site_fract_z
_atom_site_U_iso_or_equiv
_atom_site_adp_type
_atom_site_calc_flag
_atom_site_refinement_flags
_atom_site_occupancy
_atom_site_disorder_assembly
_atom_site_disorder_group
Y Y1 0.51497(3) 0.99836(3) 0.376227(19) 0.02639(10) Uani d . 1 . .
Y Y2 0.00392(3) 0.03105(3) 0.127815(19) 0.02734(10) Uani d . 1 . .
O O11 0.6103(3) 0.8927(3) 0.24494(15) 0.0436(7) Uani d . 1 . .
O O12 0.4230(2) 0.8287(2) 0.30361(16) 0.0405(6) Uani d . 1 . .
C C11 0.5249(4) 0.8123(4) 0.2503(2) 0.0364(8) Uani d . 1 . .
C C12 0.5467(4) 0.6980(4) 0.1966(3) 0.0478(10) Uani d . 1 . .
H H12 0.6187 0.6945 0.1542 0.057 Uiso calc R 1 . .
C C13 0.4748(4) 0.6017(4) 0.2028(3) 0.0567(11) Uani d . 1 . .
H H13 0.4010 0.6081 0.2437 0.068 Uiso calc R 1 . .
C C14 0.4964(5) 0.4821(5) 0.1523(4) 0.0809(16) Uani d . 1 . .
H H14A 0.4351 0.4817 0.1125 0.121 Uiso calc R 1 . .
H H14B 0.4851 0.4104 0.1902 0.121 Uiso calc R 1 . .
H H14C 0.5830 0.4767 0.1215 0.121 Uiso calc R 1 . .
O O21 0.6299(2) 1.0426(2) 0.50521(14) 0.0317(5) Uani d . 1 . .
O O22 0.7430(2) 1.0403(2) 0.37842(14) 0.0358(6) Uani d . 1 . .
C C21 0.7353(3) 1.0594(3) 0.4575(2) 0.0288(7) Uani d . 1 . .
C C22 0.8420(3) 1.1083(4) 0.4968(2) 0.0364(8) Uani d . 1 . .
H H22 0.8378 1.1032 0.5559 0.044 Uiso calc R 1 . .
C C23 0.9428(4) 1.1589(4) 0.4523(3) 0.0442(9) Uani d . 1 . .
H H23 0.9486 1.1586 0.3930 0.053 Uiso calc R 1 . .
C C24 1.0485(4) 1.2167(5) 0.4901(3) 0.0643(13) Uani d . 1 . .
H H24A 1.0327 1.2086 0.5513 0.096 Uiso calc R 1 . .
H H24B 1.0504 1.3052 0.4749 0.096 Uiso calc R 1 . .
H H24C 1.1304 1.1735 0.4686 0.096 Uiso calc R 1 . .
O O31 0.5960(2) 0.8074(2) 0.42767(15) 0.0374(6) Uani d . 1 . .
O O32 0.5474(2) 0.7979(2) 0.56988(15) 0.0381(6) Uani d . 1 . .
C C31 0.5908(4) 0.7498(3) 0.4973(2) 0.0353(8) Uani d . 1 B .
C C32 0.6409(5) 0.6145(4) 0.4950(3) 0.0561(12) Uani d D 1 . .
H H32A 0.6672 0.5783 0.4391 0.067 Uiso d PR 0.75 A 1
H H32B 0.6634 0.5856 0.5490 0.067 Uiso d PR 0.25 A 2
C C33 0.6516(6) 0.5413(5) 0.5569(4) 0.0495(14) Uani d PD 0.75 B 1
H H33A 0.6241 0.5761 0.6130 0.059 Uiso d PR 0.75 B 1
C C34 0.7038(7) 0.4064(6) 0.5525(5) 0.078(2) Uani d PD 0.75 B 1
H H34A 0.7021 0.3726 0.6093 0.117 Uiso d PR 0.75 B 1
H H34B 0.6515 0.3576 0.5215 0.117 Uiso d PR 0.75 B 1
H H34C 0.7916 0.4019 0.5237 0.117 Uiso d PR 0.75 B 1
C C33A 0.657(2) 0.5326(16) 0.4437(12) 0.080(7) Uani d PD 0.25 B 2
H H33B 0.6386 0.5567 0.3877 0.096 Uiso d PR 0.25 B 2
C C34A 0.708(2) 0.3980(16) 0.4547(15) 0.079(7) Uani d PD 0.25 B 2
H H34D 0.7135 0.3544 0.4011 0.119 Uiso d PR 0.25 B 2
H H34E 0.7926 0.3959 0.4722 0.119 Uiso d PR 0.25 B 2
H H34F 0.6495 0.3569 0.4973 0.119 Uiso d PR 0.25 B 2
O O41 -0.1750(2) 0.1774(2) 0.19385(15) 0.0386(6) Uani d . 1 . .
O O42 0.0213(2) 0.2414(3) 0.18192(17) 0.0445(7) Uani d . 1 . .
C C41 -0.0991(4) 0.2637(4) 0.2036(2) 0.0362(8) Uani d . 1 . .
C C42 -0.1526(4) 0.3881(4) 0.2374(3) 0.0492(10) Uani d . 1 . .
H H42 -0.2404 0.3964 0.2594 0.059 Uiso calc R 1 . .
C C43 -0.0852(4) 0.4880(4) 0.2386(3) 0.0576(12) Uani d . 1 . .
H H43 0.0032 0.4756 0.2192 0.069 Uiso calc R 1 . .
C C44 -0.1317(5) 0.6193(4) 0.2670(4) 0.0780(16) Uani d . 1 . .
H H44A -0.2240 0.6230 0.2839 0.117 Uiso calc R 1 . .
H H44B -0.1106 0.6779 0.2208 0.117 Uiso calc R 1 . .
H H44C -0.0903 0.6419 0.3147 0.117 Uiso calc R 1 . .
O O51 0.2149(2) 0.0300(2) 0.18038(15) 0.0387(6) Uani d . 1 . .
O O52 0.2024(2) 0.0874(2) 0.04852(14) 0.0358(6) Uani d . 1 . .
C C51 0.2675(3) 0.0743(3) 0.1098(2) 0.0329(8) Uani d . 1 . .
C C52 0.4016(3) 0.1106(4) 0.1008(2) 0.0418(9) Uani d . 1 . .
H H52 0.4469 0.0988 0.1471 0.050 Uiso calc R 1 . .
C C53 0.4603(3) 0.1588(4) 0.0303(3) 0.0412(9) Uani d . 1 . .
H H53 0.4132 0.1679 -0.0153 0.049 Uiso calc R 1 . .
C C54 0.5948(4) 0.2006(4) 0.0158(3) 0.0602(13) Uani d . 1 . .
H H54A 0.6360 0.1806 0.0652 0.090 Uiso calc R 1 . .
H H54B 0.5928 0.2909 0.0060 0.090 Uiso calc R 1 . .
H H54C 0.6427 0.1574 -0.0332 0.090 Uiso calc R 1 . .
O O61 0.0509(2) -0.1247(2) -0.00374(15) 0.0327(5) Uani d . 1 . .
O O62 0.0925(2) -0.1863(2) 0.12206(15) 0.0372(6) Uani d . 1 . .
C C61 0.0863(3) -0.2131(3) 0.0454(2) 0.0290(7) Uani d . 1 . .
C C62 0.1170(4) -0.3424(4) 0.0122(2) 0.0387(9) Uani d . 1 . .
H H62 0.1018 -0.3587 -0.0431 0.046 Uiso calc R 1 . .
C C63 0.1644(4) -0.4363(4) 0.0551(3) 0.0422(9) Uani d . 1 . .
H H63 0.1777 -0.4193 0.1107 0.051 Uiso calc R 1 . .
C C64 0.1993(5) -0.5694(4) 0.0226(3) 0.0596(12) Uani d . 1 . .
H H64A 0.1735 -0.5774 -0.0329 0.089 Uiso calc R 1 . .
H H64B 0.1553 -0.6287 0.0614 0.089 Uiso calc R 1 . .
H H64C 0.2914 -0.5871 0.0186 0.089 Uiso calc R 1 . .
O O1W 0.5753(3) 1.1642(3) 0.27107(17) 0.0436(6) Uani d D 1 . .
H H1WA 0.6514(18) 1.162(3) 0.243(2) 0.052 Uiso d D 1 . .
H H1WB 0.565(3) 1.233(2) 0.298(2) 0.052 Uiso d D 1 . .
O O2W 0.3186(3) 1.0733(3) 0.32572(16) 0.0407(6) Uani d D 1 . .
H H2WA 0.294(4) 1.046(3) 0.2805(15) 0.049 Uiso d D 1 . .
H H2WB 0.306(4) 1.1533(10) 0.324(2) 0.049 Uiso d D 1 . .
O O3W -0.1826(2) -0.0777(3) 0.11993(15) 0.0384(6) Uani d D 1 . .
H H3WA -0.248(2) -0.080(4) 0.1576(14) 0.046 Uiso d D 1 . .
H H3WB -0.209(3) -0.088(4) 0.0722(10) 0.046 Uiso d D 1 . .
O O4W -0.0398(3) -0.0351(3) 0.26913(15) 0.0416(6) Uani d D 1 . .
H H4WA -0.109(2) -0.027(3) 0.3044(18) 0.050 Uiso d D 1 . .
H H4WB 0.008(3) -0.092(3) 0.2882(19) 0.050 Uiso d D 1 . .
O O5W 0.1597(3) 0.7735(3) 0.28720(18) 0.0537(8) Uani d D 1 . .
H H5WA 0.174(3) 0.765(3) 0.2330(7) 0.064 Uiso d D 1 . .
H H5WB 0.2337(19) 0.784(4) 0.302(2) 0.064 Uiso d D 1 . .
O O6W 0.2233(4) 0.3183(5) 0.2731(3) 0.0998(14) Uani d D 1 . .
H H6WA 0.163(4) 0.292(6) 0.248(3) 0.120 Uiso d D 1 . .
H H6WB 0.186(5) 0.339(7) 0.3229(17) 0.120 Uiso d D 1 . .
O O7W 0.1333(19) 0.5368(14) 0.3689(11) 0.137(6) Uani d P 0.30 . .

loop_
_atom_site_aniso_label
_atom_site_aniso_U_11
_atom_site_aniso_U_22
_atom_site_aniso_U_33
_atom_site_aniso_U_12
_atom_site_aniso_U_13
_atom_site_aniso_U_23
Y1 0.02379(17) 0.03423(19) 0.02093(17) -0.00224(13) -0.00239(12) 0.00078(13)
Y2 0.02334(18) 0.0368(2) 0.02202(18) -0.00410(14) -0.00296(13) 0.00210(13)
O11 0.0468(16) 0.0510(16) 0.0313(14) -0.0113(13) 0.0038(12) -0.0073(12)
O12 0.0314(14) 0.0481(16) 0.0413(15) -0.0048(12) -0.0016(12) -0.0098(12)
C11 0.043(2) 0.044(2) 0.0240(18) -0.0055(18) -0.0102(16) 0.0003(15)
C12 0.050(2) 0.054(3) 0.038(2) -0.001(2) -0.0010(19) -0.0112(19)
C13 0.054(3) 0.053(3) 0.063(3) -0.003(2) -0.009(2) -0.016(2)
C14 0.087(4) 0.065(3) 0.092(4) -0.009(3) -0.014(3) -0.027(3)
O21 0.0267(12) 0.0405(14) 0.0268(12) -0.0048(10) 0.0007(10) 0.0007(10)
O22 0.0287(13) 0.0584(17) 0.0204(12) -0.0077(12) -0.0014(10) 0.0016(11)
C21 0.0253(17) 0.0306(18) 0.0301(18) 0.0022(14) -0.0043(14) 0.0041(14)
C22 0.0306(19) 0.049(2) 0.0302(19) -0.0033(17) -0.0061(15) -0.0033(16)
C23 0.035(2) 0.051(2) 0.048(2) -0.0085(18) -0.0046(18) -0.0056(19)
C24 0.040(2) 0.075(3) 0.079(3) -0.023(2) -0.004(2) -0.013(3)
O31 0.0457(15) 0.0344(14) 0.0307(13) 0.0062(11) -0.0044(11) -0.0007(11)
O32 0.0485(16) 0.0356(14) 0.0297(13) 0.0029(12) -0.0062(12) 0.0009(11)
C31 0.037(2) 0.033(2) 0.037(2) -0.0007(16) -0.0102(16) -0.0003(16)
C32 0.072(3) 0.044(3) 0.050(3) 0.009(2) -0.006(2) -0.006(2)
C33 0.063(4) 0.035(3) 0.049(3) 0.003(3) -0.009(3) 0.005(2)
C34 0.103(6) 0.041(4) 0.085(5) 0.020(4) -0.011(4) 0.017(3)
C33A 0.093(17) 0.085(16) 0.054(13) 0.015(13) 0.011(11) -0.016(11)
C34A 0.084(16) 0.046(11) 0.103(18) 0.013(11) -0.004(13) -0.010(11)
O41 0.0348(14) 0.0412(15) 0.0390(14) -0.0039(12) -0.0016(11) -0.0015(11)
O42 0.0340(15) 0.0484(16) 0.0501(16) -0.0064(12) -0.0009(12) -0.0093(13)
C41 0.041(2) 0.042(2) 0.0261(18) -0.0068(17) -0.0028(16) 0.0036(15)
C42 0.038(2) 0.044(2) 0.063(3) 0.0005(19) 0.002(2) -0.008(2)
C43 0.047(3) 0.053(3) 0.070(3) 0.001(2) 0.000(2) -0.004(2)
C44 0.078(4) 0.048(3) 0.104(4) -0.005(3) 0.003(3) -0.020(3)
O51 0.0328(14) 0.0555(16) 0.0296(13) -0.0097(12) -0.0075(11) 0.0051(12)
O52 0.0252(12) 0.0597(17) 0.0235(12) -0.0079(11) -0.0042(10) 0.0024(11)
C51 0.0291(18) 0.039(2) 0.0309(19) -0.0039(15) -0.0043(15) -0.0049(15)
C52 0.030(2) 0.058(3) 0.039(2) -0.0070(18) -0.0089(16) -0.0012(18)
C53 0.032(2) 0.045(2) 0.047(2) -0.0034(17) -0.0025(17) -0.0068(18)
C54 0.036(2) 0.065(3) 0.076(3) -0.011(2) 0.007(2) -0.011(2)
O61 0.0298(13) 0.0370(14) 0.0314(13) -0.0016(10) -0.0056(10) 0.0064(10)
O62 0.0418(15) 0.0423(15) 0.0282(13) 0.0012(12) -0.0094(11) -0.0003(11)
C61 0.0224(17) 0.0372(19) 0.0278(18) -0.0032(14) -0.0048(14) 0.0033(14)
C62 0.040(2) 0.043(2) 0.035(2) -0.0064(17) -0.0070(17) -0.0007(16)
C63 0.043(2) 0.041(2) 0.043(2) -0.0050(18) -0.0054(18) 0.0037(17)
C64 0.060(3) 0.042(2) 0.074(3) 0.004(2) -0.003(2) 0.002(2)
O1W 0.0355(15) 0.0525(17) 0.0407(16) -0.0046(13) 0.0016(12) 0.0109(13)
O2W 0.0376(15) 0.0489(16) 0.0380(15) 0.0011(13) -0.0147(12) -0.0001(12)
O3W 0.0302(13) 0.0615(17) 0.0235(12) -0.0153(12) 0.0015(10) -0.0005(12)
O4W 0.0388(15) 0.0588(18) 0.0243(13) 0.0052(13) 0.0012(11) 0.0048(12)
O5W 0.0468(17) 0.075(2) 0.0408(16) -0.0042(16) -0.0129(13) 0.0085(15)
O6W 0.103(3) 0.093(3) 0.115(4) -0.006(3) -0.057(3) -0.012(3)
O7W 0.191(19) 0.081(11) 0.134(14) 0.000(11) -0.015(13) 0.016(10)

loop_
_atom_type_symbol
_atom_type_description
_atom_type_scat_dispersion_real
_atom_type_scat_dispersion_imag
_atom_type_scat_source
C C 0.0033 0.0016 'International Tables Vol C Tables 4.2.6.8 and 6.1.1.4'
H H 0.0000 0.0000 'International Tables Vol C Tables 4.2.6.8 and 6.1.1.4'
N N 0.0061 0.0033 'International Tables Vol C Tables 4.2.6.8 and 6.1.1.4'
O O 0.0106 0.0060 'International Tables Vol C Tables 4.2.6.8 and 6.1.1.4'
Y Y -2.7962 3.5667 'International Tables Vol C Tables 4.2.6.8 and 6.1.1.4'

loop_
_geom_angle_atom_site_label_1
_geom_angle_atom_site_label_2
_geom_angle_atom_site_label_3
_geom_angle_site_symmetry_1
_geom_angle_site_symmetry_3
_geom_angle
O21 Y1 O31 2_676 . 75.90(8)
O21 Y1 O32 2_676 2_676 77.63(8)
O31 Y1 O32 . 2_676 136.78(9)
O21 Y1 O2W 2_676 . 80.75(9)
O31 Y1 O2W . . 135.94(10)
O32 Y1 O2W 2_676 . 70.73(9)
O21 Y1 O11 2_676 . 138.23(9)
O31 Y1 O11 . . 78.70(9)
O32 Y1 O11 2_676 . 140.55(9)
O2W Y1 O11 . . 95.63(9)
O21 Y1 O1W 2_676 . 142.35(9)
O31 Y1 O1W . . 140.85(9)
O32 Y1 O1W 2_676 . 67.96(9)
O2W Y1 O1W . . 74.02(9)
O11 Y1 O1W . . 72.74(10)
O21 Y1 O12 2_676 . 87.68(9)
O31 Y1 O12 . . 73.38(9)
O32 Y1 O12 2_676 . 138.61(9)
O2W Y1 O12 . . 68.80(9)
O11 Y1 O12 . . 53.24(8)
O1W Y1 O12 . . 108.01(10)
O21 Y1 O22 2_676 . 124.55(8)
O31 Y1 O22 . . 78.19(9)
O32 Y1 O22 2_676 . 89.69(9)
O2W Y1 O22 . . 144.68(9)
O11 Y1 O22 . . 80.89(8)
O1W Y1 O22 . . 71.39(8)
O12 Y1 O22 . . 129.41(8)
O21 Y1 O21 2_676 . 74.11(9)
O31 Y1 O21 . . 70.77(8)
O32 Y1 O21 2_676 . 69.46(8)
O2W Y1 O21 . . 136.40(8)
O11 Y1 O21 . . 126.70(9)
O1W Y1 O21 . . 106.09(9)
O12 Y1 O21 . . 142.72(8)
O22 Y1 O21 . . 51.17(7)
O61 Y2 O4W 2 . 153.89(9)
O61 Y2 O3W 2 . 82.17(8)
O4W Y2 O3W . . 80.73(9)
O61 Y2 O52 2 . 74.60(8)
O4W Y2 O52 . . 129.40(9)
O3W Y2 O52 . . 143.45(8)
O61 Y2 O42 2 . 88.26(9)
O4W Y2 O42 . . 87.31(10)
O3W Y2 O42 . . 128.95(9)
O52 Y2 O42 . . 78.70(9)
O61 Y2 O62 2 . 118.63(8)
O4W Y2 O62 . . 77.13(9)
O3W Y2 O62 . . 79.16(9)
O52 Y2 O62 . . 87.59(9)
O42 Y2 O62 . . 145.44(9)
O61 Y2 O41 2 . 82.04(8)
O4W Y2 O41 . . 74.75(9)
O3W Y2 O41 . . 75.83(9)
O52 Y2 O41 . . 126.84(9)
O42 Y2 O41 . . 53.16(8)
O62 Y2 O41 . . 144.81(8)
O61 Y2 O51 2 . 127.23(8)
O4W Y2 O51 . . 75.67(9)
O3W Y2 O51 . . 146.80(9)
O52 Y2 O51 . . 53.73(8)
O42 Y2 O51 . . 73.21(9)
O62 Y2 O51 . . 73.10(8)
O41 Y2 O51 . . 118.81(9)
O61 Y2 O61 2 . 67.62(9)
O4W Y2 O61 . . 124.11(9)
O3W Y2 O61 . . 71.46(8)
O52 Y2 O61 . . 73.73(8)
O42 Y2 O61 . . 147.17(8)
O62 Y2 O61 . . 51.01(8)
O41 Y2 O61 . . 137.62(8)
O51 Y2 O61 . . 103.23(8)
C11 O11 Y1 . . 93.5(2)
C11 O12 Y1 . . 91.9(2)
O12 C11 O11 . . 119.9(3)
O12 C11 C12 . . 120.3(3)
O11 C11 C12 . . 119.8(3)
C13 C12 C11 . . 125.9(4)
C13 C12 H12 . . 117.1
C11 C12 H12 . . 117.1
C12 C13 C14 . . 127.6(4)
C12 C13 H13 . . 116.2
C14 C13 H13 . . 116.2
C13 C14 H14A . . 109.5
C13 C14 H14B . . 109.5
H14A C14 H14B . . 109.5
C13 C14 H14C . . 109.5
H14A C14 H14C . . 109.5
H14B C14 H14C . . 109.5
C21 O21 Y1 . 2_676 161.1(2)
C21 O21 Y1 . . 91.84(19)
Y1 O21 Y1 2_676 . 105.89(9)
C21 O22 Y1 . . 97.58(19)
O22 C21 O21 . . 119.1(3)
O22 C21 C22 . . 122.8(3)
O21 C21 C22 . . 117.9(3)
C23 C22 C21 . . 123.2(3)
C23 C22 H22 . . 118.4
C21 C22 H22 . . 118.4
C22 C23 C24 . . 124.7(4)
C22 C23 H23 . . 117.6
C24 C23 H23 . . 117.6
C23 C24 H24A . . 109.5
C23 C24 H24B . . 109.5
H24A C24 H24B . . 109.5
C23 C24 H24C . . 109.5
H24A C24 H24C . . 109.5
H24B C24 H24C . . 109.5
C31 O31 Y1 . . 137.9(2)
C31 O32 Y1 . 2_676 136.3(2)
O31 C31 O32 . . 125.2(3)
O31 C31 C32 . . 117.2(3)
O32 C31 C32 . . 117.5(3)
C33A C32 C31 . . 135.8(11)
C33 C32 C31 . . 127.9(5)
C33 C32 H32A . . 116.0
C31 C32 H32A . . 116.0
C33A C32 H32B . . 111.8
C31 C32 H32B . . 112.4
H32A C32 H32B . . 129.1
C32 C33 C34 . . 126.7(6)
C34 C33 H32B . . 142.8
C32 C33 H33A . . 116.7
C34 C33 H33A . . 116.6
C33 C34 H34A . . 109.7
C33 C34 H34B . . 109.3
H34A C34 H34B . . 109.5
C33 C34 H34C . . 109.4
H34A C34 H34C . . 109.5
H34B C34 H34C . . 109.5
C33 C34 H34E . . 105.2
H34A C34 H34E . . 136.1
C33 C34 H34F . . 104.9
H34A C34 H34F . . 122.8
H34C C34 H34F . . 99.7
C32 C33A C34A . . 127.7(19)
C32 C33A H33B . . 115.5
C34A C33A H33B . . 116.8
C33A C34A H34B . . 107.9
C33A C34A H34C . . 105.8
C33A C34A H34D . . 108.6
H34B C34A H34D . . 122.9
H34C C34A H34D . . 135.5
C33A C34A H34E . . 110.6
H34B C34A H34E . . 96.6
H34D C34A H34E . . 109.5
C33A C34A H34F . . 109.1
H34C C34A H34F . . 84.4
H34D C34A H34F . . 109.5
H34E C34A H34F . . 109.5
C41 O41 Y2 . . 92.6(2)
C41 O42 Y2 . . 95.1(2)
O42 C41 O41 . . 119.0(3)
O42 C41 C42 . . 121.3(3)
O41 C41 C42 . . 119.7(3)
C43 C42 C41 . . 124.3(4)
C43 C42 H42 . . 117.9
C41 C42 H42 . . 117.9
C42 C43 C44 . . 128.3(4)
C42 C43 H43 . . 115.9
C44 C43 H43 . . 115.9
C43 C44 H44A . . 109.5
C43 C44 H44B . . 109.5
H44A C44 H44B . . 109.5
C43 C44 H44C . . 109.5
H44A C44 H44C . . 109.5
H44B C44 H44C . . 109.5
C51 O51 Y2 . . 91.0(2)
C51 O52 Y2 . . 95.7(2)
O52 C51 O51 . . 119.2(3)
O52 C51 C52 . . 121.1(3)
O51 C51 C52 . . 119.7(3)
C53 C52 C51 . . 122.5(4)
C53 C52 H52 . . 118.7
C51 C52 H52 . . 118.7
C52 C53 C54 . . 126.3(4)
C52 C53 H53 . . 116.8
C54 C53 H53 . . 116.8
C53 C54 H54A . . 109.5
C53 C54 H54B . . 109.5
H54A C54 H54B . . 109.5
C53 C54 H54C . . 109.5
H54A C54 H54C . . 109.5
H54B C54 H54C . . 109.5
C61 O61 Y2 . 2 157.8(2)
C61 O61 Y2 . . 89.56(19)
Y2 O61 Y2 2 . 112.38(9)
C61 O62 Y2 . . 100.6(2)
O62 C61 O61 . . 118.6(3)
O62 C61 C62 . . 121.7(3)
O61 C61 C62 . . 119.8(3)
C63 C62 C61 . . 124.2(4)
C63 C62 H62 . . 117.9
C61 C62 H62 . . 117.9
C62 C63 C64 . . 125.7(4)
C62 C63 H63 . . 117.1
C64 C63 H63 . . 117.1
C63 C64 H64A . . 109.5
C63 C64 H64B . . 109.5
H64A C64 H64B . . 109.5
C63 C64 H64C . . 109.5
H64A C64 H64C . . 109.5
H64B C64 H64C . . 109.5
Y1 O1W H1WA . . 120(3)
Y1 O1W H1WB . . 106(3)
Y1 O2W H2WA . . 124(2)
Y1 O2W H2WB . . 115(2)
Y2 O3W H3WA . . 127(2)
Y2 O3W H3WB . . 121(2)
Y2 O4W H4WA . . 131(2)
Y2 O4W H4WB . . 120(2)
H1WA O1W H1WB . . 107(4)
H2WA O2W H2WB . . 105(4)
H3WA O3W H3WB . . 107(4)
H4WA O4W H4WB . . 107(4)
H5WA O5W H5WB . . 104(4)
H6WA O6W H6WB . . 105(4)

loop_
_geom_bond_atom_site_label_1
_geom_bond_atom_site_label_2
_geom_bond_site_symmetry_2
_geom_bond_distance
_geom_bond_publ_flag
Y1 O21 2_676 2.285(2) y
Y1 O31 . 2.314(2) y
Y1 O32 2_676 2.332(3) y
Y1 O2W . 2.390(3) y
Y1 O11 . 2.415(2) y
Y1 O1W . 2.444(3) y
Y1 O12 . 2.451(3) y
Y1 O22 . 2.452(2) y
Y1 O21 . 2.571(2) y
Y2 O61 2 2.314(2) y
Y2 O4W . 2.322(2) y
Y2 O3W . 2.339(2) y
Y2 O52 . 2.365(2) y
Y2 O42 . 2.407(3) y
Y2 O62 . 2.408(3) y
Y2 O41 . 2.458(2) y
Y2 O51 . 2.462(3) y
Y2 O61 . 2.631(2) y
O11 C11 . 1.260(4) ?
O12 C11 . 1.259(4) ?
C11 C12 . 1.466(5) ?
C12 C13 . 1.293(6) ?
C12 H12 . 0.9300 ?
C13 C14 . 1.484(6) ?
C13 H13 . 0.9300 ?
C14 H14A . 0.9600 ?
C14 H14B . 0.9600 ?
C14 H14C . 0.9600 ?
O21 C21 . 1.261(4) ?
O21 Y1 2_676 2.285(2) ?
O22 C21 . 1.258(4) ?
C21 C22 . 1.473(5) ?
C22 C23 . 1.316(5) ?
C22 H22 . 0.9300 ?
C23 C24 . 1.493(6) ?
C23 H23 . 0.9300 ?
C24 H24A . 0.9600 ?
C24 H24B . 0.9600 ?
C24 H24C . 0.9600 ?
O31 C31 . 1.246(4) ?
O32 C31 . 1.269(4) ?
O32 Y1 2_676 2.332(3) ?
C31 C32 . 1.483(6) ?
C32 C33A . 1.176(14) ?
C32 C33 . 1.252(6) ?
C32 H32A . 0.9601 ?
C32 H32B . 0.9599 ?
C33 C34 . 1.485(7) ?
C33 H33A . 0.9599 ?
C34 H34A . 0.9600 ?
C34 H34B . 0.9601 ?
C34 H34C . 0.9600 ?
C33A C34A . 1.498(17) ?
C33A H33B . 0.9600 ?
C34A H34D . 0.9601 ?
C34A H34E . 0.9600 ?
C34A H34F . 0.9600 ?
O41 C41 . 1.267(4) ?
O42 C41 . 1.261(4) ?
C41 C42 . 1.465(5) ?
C42 C43 . 1.303(6) ?
C42 H42 . 0.9300 ?
C43 C44 . 1.486(6) ?
C43 H43 . 0.9300 ?
C44 H44A . 0.9600 ?
C44 H44B . 0.9600 ?
C44 H44C . 0.9600 ?
O51 C51 . 1.267(4) ?
O52 C51 . 1.264(4) ?
C51 C52 . 1.459(5) ?
C52 C53 . 1.306(5) ?
C52 H52 . 0.9300 ?
C53 C54 . 1.481(5) ?
C53 H53 . 0.9300 ?
C54 H54A . 0.9600 ?
C54 H54B . 0.9600 ?
C54 H54C . 0.9600 ?
O61 C61 . 1.276(4) ?
O61 Y2 2 2.314(2) ?
O62 C61 . 1.259(4) ?
C61 C62 . 1.462(5) ?
C62 C63 . 1.304(5) ?
C62 H62 . 0.9300 ?
C63 C64 . 1.500(6) ?
C63 H63 . 0.9300 ?
C64 H64A . 0.9600 ?
C64 H64B . 0.9600 ?
C64 H64C . 0.9600 ?
O1W H1WA . 0.85(3) ?
O1W H1WB . 0.85(3) ?
O2W H2WA . 0.85(2) ?
O2W H2WB . 0.85(2) ?
O3W H3WA . 0.85(3) ?
O3W H3WB . 0.85(3) ?
O4W H4WA . 0.85(3) ?
O4W H4WB . 0.85(3) ?
O5W H5WA . 0.85(2) ?
O5W H5WB . 0.85(2) ?
O6W H6WA . 0.85(3) ?
O6W H6WB . 0.85(3) ?

loop_
_geom_hbond_atom_site_label_D
_geom_hbond_atom_site_label_H
_geom_hbond_atom_site_label_A
_geom_hbond_site_symmetry_A
_geom_hbond_distance_DH
_geom_hbond_distance_HA
_geom_hbond_distance_DA
_geom_hbond_angle_DHA
O1W H1WA O41 1_665 0.85(3) 1.88(3) 2.722(4) 171(3)
O2W H2WA O51 1_565 0.85(2) 1.90(3) 2.731(4) 164(3)
O2W H2WB O6W 1_565 0.85(2) 2.09(3) 2.861(6) 151(3)
O3W H3WA O11 1_445 0.85(3) 1.90(3) 2.738(3) 173(4)
O3W H3WB O52 2 0.85(3) 1.90(3) 2.703(3) 158(3)
O4W H4WA O22 1_445 0.85(3) 1.90(3) 2.721(3) 164(3)
O4W H4WB O5W 1_545 0.85(3) 2.05(3) 2.844(4) 158(3)
O5W H5WA O62 1_565 0.85(2) 2.10(3) 2.820(4) 141(2)
O5W H5WB O12 . 0.85(2) 2.06(3) 2.891(4) 165(4)
O6W H6WA O42 . 0.85(3) 2.03(3) 2.880(5) 176(6)
O6W H6WB O7W . 0.85(3) 2.22(5) 2.800(16) 126(6)
